data_2310018
loop_
_publ_author_name
'Zachariasen, W.H.'

_publ_section_title
;
 Crystal chemical studies of the 5f-series of elements. XII. New compounds
 representing known structure types
;
_journal_name_full 'Acta Crystallographica (1,1948-23,1967)'
_journal_page_first 388
_journal_page_last 390
_journal_paper_doi 10.1107/S0365110X49001016
_journal_volume 2
_journal_year 1949
_chemical_formula_sum 'Ac2 O3'
_chemical_name_systematic 'Actinium oxide'
_space_group_IT_number 164
_symmetry_space_group_name_Hall '-P 3 2"'
_symmetry_space_group_name_H-M 'P -3 m 1'
_cell_angle_alpha 90
_cell_angle_beta 90
_cell_angle_gamma 120
_cell_formula_units_Z 1
_cell_length_a 4.08
_cell_length_b 4.08
_cell_length_c 6.3
_cell_volume 90.822
_citation_journal_id_ASTM ACCRA9
_cod_data_source_file zachariasen_actinium_6.cif
_cod_data_source_block Ac2O3
_cod_original_cell_volume 90.82209
_cod_database_code 2310018

loop_
_symmetry_equiv_pos_as_xyz
x,y,z
-y,x-y,z
-x+y,-x,z
y,x,-z
-x,-x+y,-z
x-y,-y,-z
-x,-y,-z
y,-x+y,-z
x-y,x,-z
-y,-x,z
x,x-y,z
-x+y,y,z

loop_
_atom_site_label
_atom_site_type_symbol
_atom_site_fract_x
_atom_site_fract_y
_atom_site_fract_z
_atom_site_occupancy
O1 O-2 0 0 0 1
Ac1 Ac+3 0.3333 0.6667 0.235 1
O2 O-2 0.3333 0.6667 0.63 1
